data_7716343
loop_
_publ_author_name
'Robb, Matthew G.'
'Chong, Shen V.'
'Brooker, Sally'

_publ_section_title
;
 Iron(II) spin crossover complexes of tetradentate Schiff-bases: tuning
 <i>T</i><sub>1/2</sub> by choice of formyl-heterocycle component.
;
_journal_issue 26
_journal_name_full 'Dalton transactions (Cambridge, England : 2003)'
_journal_page_first 10974
_journal_page_last 10981
_journal_paper_doi 10.1039/d4dt00884g
_journal_volume 53
_journal_year 2024
_chemical_formula_moiety 'C13 H12 Fe N6 S4'
_chemical_formula_sum 'C13 H12 Fe N6 S4'
_chemical_formula_weight 436.38
_chemical_name_common '[Fe(II) (L4thiazole) (NCS)2]'
_chemical_name_systematic 'iron(II) thiocyanate complex of tetradentate Schiff base ligand'
_space_group_crystal_system monoclinic
_space_group_IT_number 14
_space_group_name_Hall '-P 2ybc'
_space_group_name_H-M_alt 'P 1 21/c 1'
_atom_sites_solution_hydrogens geom
_atom_sites_solution_primary dual
_audit_creation_date 2023-10-31
_audit_creation_method
;
Olex2 1.5
(compiled 2023.08.24 svn.re1ec1418 for OlexSys, GUI svn.r6817)
;
_audit_update_record
;
2024-03-21 deposited with the CCDC.	2024-06-05 downloaded from the CCDC.
;
_cell_angle_alpha 90
_cell_angle_beta 91.862(2)
_cell_angle_gamma 90
_cell_formula_units_Z 4
_cell_length_a 8.1875(2)
_cell_length_b 25.0403(5)
_cell_length_c 8.7689(2)
_cell_measurement_reflns_used 4335
_cell_measurement_temperature 100.00(10)
_cell_measurement_theta_max 71.5850
_cell_measurement_theta_min 5.3870
_cell_volume 1796.83(7)
_computing_cell_refinement 'CrysAlisPro 1.171.40.67a (Rigaku OD, 2019)'
_computing_data_collection 'CrysAlisPro 1.171.40.67a (Rigaku OD, 2019)'
_computing_data_reduction 'CrysAlisPro 1.171.40.67a (Rigaku OD, 2019)'
_computing_molecular_graphics 'Olex2 1.5 (Dolomanov et al., 2009)'
_computing_publication_material 'Olex2 1.5 (Dolomanov et al., 2009)'
_computing_structure_refinement 'SHELXL 2016/6 (Sheldrick, 2015)'
_computing_structure_solution 'SHELXT 2014/5 (Sheldrick, 2014)'
_diffrn_ambient_environment N~2~
_diffrn_ambient_temperature 100.00(10)
_diffrn_detector 'CCD plate'
_diffrn_detector_area_resol_mean 10.3449
_diffrn_detector_type Atlas
_diffrn_measured_fraction_theta_full 1.000
_diffrn_measured_fraction_theta_max 0.982
_diffrn_measurement_details
;
List of Runs (angles in degrees, time in seconds):

  # Type    Start    End  Width  t~exp~   \w     \q     \k     \f   Frames
#--------------------------------------------------------------------------
  1  \w   -115.00 -14.00   1.00    3.30    --  -42.17 -57.00-150.00  101
  2  \w     27.00  98.00   1.00    3.30    --   42.17-125.00  30.00   71
  3  \w      6.00  83.00   1.00    3.30    --   42.17 -99.00 120.00   77
  4  \w     31.00 130.00   1.00   13.21    --  104.32 -45.00-120.00   99
  5  \w     75.00 177.00   1.00   13.21    --  104.32  61.00  30.00  102
  6  \w    103.00 178.00   1.00   13.21    --  104.32  77.00-120.00   75
  7  \w     22.00 106.00   1.00   13.21    --  104.32 -95.00 -30.00   84
  8  \w    103.00 178.00   1.00   13.21    --  104.32  77.00 -60.00   75
  9  \w     16.00 178.00   1.00   13.21    --  104.32   0.00 120.00  162
 10  \w   -115.00 -61.00   1.00    3.30    --  -42.17 -57.00 -30.00   54
;
_diffrn_measurement_device 'four-circle diffractometer'
_diffrn_measurement_device_type 'SuperNova, Dual, Cu at home/near, Atlas'
_diffrn_measurement_method '\w scans'
_diffrn_orient_matrix_type 'CrysAlisPro convention (1999,Acta A55,543-557)'
_diffrn_orient_matrix_UB_11 0.1021860000
_diffrn_orient_matrix_UB_12 -0.0449731000
_diffrn_orient_matrix_UB_13 -0.0694936000
_diffrn_orient_matrix_UB_21 -0.0116722000
_diffrn_orient_matrix_UB_22 0.0280722000
_diffrn_orient_matrix_UB_23 -0.1563659000
_diffrn_orient_matrix_UB_31 0.1576832000
_diffrn_orient_matrix_UB_32 0.0312018000
_diffrn_orient_matrix_UB_33 0.0403256000
_diffrn_radiation_monochromator mirror
_diffrn_radiation_probe x-ray
_diffrn_radiation_type 'Cu K\a'
_diffrn_radiation_wavelength 1.54184
_diffrn_reflns_av_R_equivalents 0.0304
_diffrn_reflns_av_unetI/netI 0.0323
_diffrn_reflns_Laue_measured_fraction_full 1.000
_diffrn_reflns_Laue_measured_fraction_max 0.982
_diffrn_reflns_limit_h_max 10
_diffrn_reflns_limit_h_min -9
_diffrn_reflns_limit_k_max 30
_diffrn_reflns_limit_k_min -28
_diffrn_reflns_limit_l_max 10
_diffrn_reflns_limit_l_min -10
_diffrn_reflns_number 10087
_diffrn_reflns_point_group_measured_fraction_full 1.000
_diffrn_reflns_point_group_measured_fraction_max 0.982
_diffrn_reflns_theta_full 67.684
_diffrn_reflns_theta_max 72.590
_diffrn_reflns_theta_min 5.347
_diffrn_source 'micro-focus sealed X-ray tube'
_diffrn_source_type 'SuperNova (Cu) X-ray Source'
_exptl_absorpt_coefficient_mu 11.152
_exptl_absorpt_correction_T_max 1.000
_exptl_absorpt_correction_T_min 0.850
_exptl_absorpt_correction_type gaussian
_exptl_absorpt_process_details
;
CrysAlisPro 1.171.40.67a (Rigaku Oxford Diffraction, 2019)
Numerical absorption correction based on gaussian integration over
			a multifaceted crystal model
Empirical absorption correction using spherical harmonics,
 implemented in SCALE3 ABSPACK scaling algorithm.
;
_exptl_crystal_colour 'clear dark red'
_exptl_crystal_colour_lustre clear
_exptl_crystal_colour_modifier dark
_exptl_crystal_colour_primary red
_exptl_crystal_density_diffrn 1.613
_exptl_crystal_description rhombohedral
_exptl_crystal_F_000 888
_exptl_crystal_preparation 'Magnetic properties'
_exptl_crystal_recrystallization_method
'Re-crystallisation from solvent: Crystallised from methanol reaction solution on standing'
_exptl_crystal_size_max 0.138
_exptl_crystal_size_mid 0.094
_exptl_crystal_size_min 0.046
_refine_diff_density_max 0.721
_refine_diff_density_min -0.418
_refine_diff_density_rms 0.062
_refine_ls_extinction_method none
_refine_ls_goodness_of_fit_ref 1.021
_refine_ls_hydrogen_treatment constr
_refine_ls_matrix_type full
_refine_ls_number_parameters 217
_refine_ls_number_reflns 3501
_refine_ls_number_restraints 0
_refine_ls_restrained_S_all 1.021
_refine_ls_R_factor_all 0.0359
_refine_ls_R_factor_gt 0.0292
_refine_ls_shift/su_max 0.001
_refine_ls_shift/su_mean 0.000
_refine_ls_structure_factor_coef Fsqd
_refine_ls_weighting_details 'w=1/[\s^2^(Fo^2^)+(0.0394P)^2^+0.5069P] where P=(Fo^2^+2Fc^2^)/3'
_refine_ls_weighting_scheme calc
_refine_ls_wR_factor_gt 0.0701
_refine_ls_wR_factor_ref 0.0734
_reflns_Friedel_coverage 0.000
_reflns_number_gt 3109
_reflns_number_total 3501
_reflns_threshold_expression 'I > 2\s(I)'
_cod_data_source_file d4dt00884g2.cif
_cod_data_source_block mgr397
_cod_depositor_comments 'Adding full bibliography for 7716343--7716348.cif.'
_cod_database_code 7716343
_shelx_shelxl_version_number 2016/6
_chemical_oxdiff_formula CHNFeS
_shelx_space_group_comment
;
The symmetry employed for this shelxl refinement is uniquely defined
by the following loop, which should always be used as a source of
symmetry information in preference to the above space-group names.
They are only intended as comments.
;
_olex2_refinement_description
;
1.a Secondary CH2 refined with riding coordinates:
 C5(H5A,H5B), C7(H7A,H7B), C6(H6A,H6B)
1.b Aromatic/amide H refined with riding coordinates:
 C4(H4), C1(H1), C8(H8), C2(H2), C11(H11), C10(H10)
;
_olex2_submission_special_instructions 'No special instructions were received'
_oxdiff_exptl_absorpt_empirical_details
;
Empirical correction (ABSPACK) includes:
- Absorption correction using spherical harmonics
- Frame scaling
;
_oxdiff_exptl_absorpt_empirical_full_max 1.561
_oxdiff_exptl_absorpt_empirical_full_min 0.617

loop_
_space_group_symop_operation_xyz
'x, y, z'
'-x, y+1/2, -z+1/2'
'-x, -y, -z'
'x, -y-1/2, z-1/2'

loop_
_atom_site_label
_atom_site_type_symbol
_atom_site_fract_x
_atom_site_fract_y
_atom_site_fract_z
_atom_site_U_iso_or_equiv
_atom_site_adp_type
_atom_site_occupancy
_atom_site_site_symmetry_order
_atom_site_calc_flag
_atom_site_refinement_flags_posn
_atom_site_refinement_flags_adp
_atom_site_refinement_flags_occupancy
_atom_site_disorder_assembly
_atom_site_disorder_group
Fe1 Fe 0.44202(4) 0.62695(2) 0.30319(3) 0.01496(9) Uani 1 1 d . . . . .
S3 S 0.80444(6) 0.65834(2) -0.09462(6) 0.02461(13) Uani 1 1 d . . . . .
S4 S 0.12695(7) 0.58616(2) 0.73149(6) 0.02624(13) Uani 1 1 d . . . . .
S1 S 0.22574(8) 0.48046(2) 0.06388(7) 0.03162(14) Uani 1 1 d . . . . .
S2 S 0.05390(7) 0.74526(3) 0.13622(7) 0.03319(15) Uani 1 1 d . . . . .
N1 N 0.3543(2) 0.56092(7) 0.20045(19) 0.0190(4) Uani 1 1 d . . . . .
N4 N 0.2767(2) 0.68155(7) 0.23426(19) 0.0195(4) Uani 1 1 d . . . . .
N5 N 0.5701(2) 0.64223(7) 0.1266(2) 0.0192(4) Uani 1 1 d . . . . .
N2 N 0.6121(2) 0.57713(7) 0.3736(2) 0.0204(4) Uani 1 1 d . . . . .
N3 N 0.5375(2) 0.68924(8) 0.4059(2) 0.0227(4) Uani 1 1 d . . . . .
N6 N 0.3153(2) 0.61082(7) 0.4797(2) 0.0207(4) Uani 1 1 d . . . . .
C13 C 0.2380(3) 0.60050(8) 0.5843(2) 0.0194(4) Uani 1 1 d . . . . .
C12 C 0.6673(2) 0.64940(8) 0.0354(2) 0.0177(4) Uani 1 1 d . . . . .
C4 C 0.5981(3) 0.52905(9) 0.3263(3) 0.0249(5) Uani 1 1 d . . . . .
H4 H 0.675421 0.503073 0.351897 0.030 Uiso 1 1 calc R U . . .
C1 C 0.2300(3) 0.54656(10) 0.1129(3) 0.0266(5) Uani 1 1 d . . . . .
H1 H 0.149632 0.570513 0.079621 0.032 Uiso 1 1 calc R U . . .
C3 C 0.4549(3) 0.51719(9) 0.2302(2) 0.0228(4) Uani 1 1 d . . . . .
C9 C 0.3162(3) 0.73188(9) 0.2898(2) 0.0252(5) Uani 1 1 d . . . . .
C8 C 0.4631(3) 0.73378(10) 0.3850(3) 0.0277(5) Uani 1 1 d . . . . .
H8 H 0.501436 0.765436 0.428531 0.033 Uiso 1 1 calc R U . . .
C2 C 0.4051(3) 0.47067(10) 0.1655(3) 0.0294(5) Uani 1 1 d . . . . .
H2 H 0.460108 0.438275 0.174881 0.035 Uiso 1 1 calc R U . . .
C5 C 0.7524(3) 0.59080(10) 0.4753(3) 0.0286(5) Uani 1 1 d . . . . .
H5A H 0.842282 0.566788 0.455616 0.034 Uiso 1 1 calc R U . . .
H5B H 0.722404 0.585885 0.580490 0.034 Uiso 1 1 calc R U . . .
C11 C 0.1416(3) 0.68339(10) 0.1506(3) 0.0260(5) Uani 1 1 d . . . . .
H11 H 0.096745 0.653405 0.102760 0.031 Uiso 1 1 calc R U . . .
C10 C 0.2084(3) 0.77114(10) 0.2477(3) 0.0312(5) Uani 1 1 d . . . . .
H10 H 0.217947 0.806844 0.275847 0.037 Uiso 1 1 calc R U . . .
C7 C 0.6848(3) 0.68862(11) 0.5049(3) 0.0376(6) Uani 1 1 d . . . . .
H7A H 0.654974 0.680311 0.608378 0.045 Uiso 1 1 calc R U . . .
H7B H 0.734225 0.723835 0.505503 0.045 Uiso 1 1 calc R U . . .
C6 C 0.8081(3) 0.64809(10) 0.4528(3) 0.0342(6) Uani 1 1 d . . . . .
H6A H 0.910625 0.653586 0.509207 0.041 Uiso 1 1 calc R U . . .
H6B H 0.827690 0.653853 0.345563 0.041 Uiso 1 1 calc R U . . .

loop_
_atom_site_aniso_label
_atom_site_aniso_U_11
_atom_site_aniso_U_22
_atom_site_aniso_U_33
_atom_site_aniso_U_23
_atom_site_aniso_U_13
_atom_site_aniso_U_12
Fe1 0.01625(16) 0.01321(17) 0.01546(15) 0.00070(12) 0.00106(11) 0.00021(12)
S3 0.0239(3) 0.0286(3) 0.0218(2) -0.0023(2) 0.0078(2) -0.0045(2)
S4 0.0309(3) 0.0240(3) 0.0245(2) 0.0052(2) 0.0116(2) 0.0049(2)
S1 0.0390(3) 0.0226(3) 0.0329(3) -0.0048(2) -0.0034(2) -0.0080(2)
S2 0.0280(3) 0.0302(3) 0.0414(3) 0.0087(3) 0.0009(2) 0.0123(2)
N1 0.0220(8) 0.0169(9) 0.0183(8) 0.0008(7) 0.0043(7) -0.0023(7)
N4 0.0194(8) 0.0185(9) 0.0208(8) 0.0039(7) 0.0045(7) 0.0032(7)
N5 0.0196(8) 0.0154(9) 0.0226(8) 0.0011(7) 0.0001(7) 0.0014(7)
N2 0.0192(8) 0.0200(9) 0.0220(8) 0.0035(7) 0.0008(7) 0.0000(7)
N3 0.0258(9) 0.0213(9) 0.0207(8) -0.0004(7) -0.0022(7) -0.0037(8)
N6 0.0228(9) 0.0172(9) 0.0221(8) -0.0002(7) 0.0030(7) 0.0030(7)
C13 0.0231(10) 0.0143(10) 0.0210(9) -0.0001(8) 0.0005(8) 0.0048(8)
C12 0.0197(10) 0.0138(10) 0.0196(9) -0.0003(8) -0.0015(8) 0.0004(8)
C4 0.0250(11) 0.0192(11) 0.0307(11) 0.0034(9) 0.0034(9) 0.0037(9)
C1 0.0290(11) 0.0223(12) 0.0284(11) 0.0002(9) -0.0006(9) -0.0028(9)
C3 0.0261(11) 0.0175(11) 0.0251(10) 0.0016(8) 0.0067(8) 0.0009(9)
C9 0.0310(11) 0.0190(11) 0.0258(10) 0.0026(9) 0.0067(9) 0.0028(9)
C8 0.0382(13) 0.0175(11) 0.0273(10) -0.0014(9) 0.0009(9) -0.0027(10)
C2 0.0373(13) 0.0186(11) 0.0324(11) -0.0015(9) 0.0042(10) 0.0006(10)
C5 0.0266(11) 0.0252(12) 0.0334(12) 0.0042(10) -0.0087(9) 0.0002(9)
C11 0.0226(10) 0.0249(12) 0.0303(11) 0.0049(9) -0.0001(9) 0.0040(9)
C10 0.0389(13) 0.0190(12) 0.0361(12) 0.0017(10) 0.0076(10) 0.0066(10)
C7 0.0444(15) 0.0234(12) 0.0436(14) -0.0036(11) -0.0204(12) -0.0037(11)
C6 0.0276(12) 0.0303(13) 0.0437(14) 0.0077(11) -0.0158(10) -0.0053(10)

loop_
_atom_type_symbol
_atom_type_description
_atom_type_scat_dispersion_real
_atom_type_scat_dispersion_imag
_atom_type_scat_source
C C 0.0181 0.0091 'International Tables Vol C Tables 4.2.6.8 and 6.1.1.4'
H H 0.0000 0.0000 'International Tables Vol C Tables 4.2.6.8 and 6.1.1.4'
Fe Fe -1.1336 3.1974 'International Tables Vol C Tables 4.2.6.8 and 6.1.1.4'
N N 0.0311 0.0180 'International Tables Vol C Tables 4.2.6.8 and 6.1.1.4'
S S 0.3331 0.5567 'International Tables Vol C Tables 4.2.6.8 and 6.1.1.4'

loop_
_exptl_crystal_face_index_h
_exptl_crystal_face_index_k
_exptl_crystal_face_index_l
_exptl_crystal_face_perp_dist
-1 -1 -1 0.0596
4 6 3 0.0104
5 0 0 0.0200
-5 0 0 0.0259
0 -15 -2 0.0956
0 15 2 0.0246
-2 -8 5 0.0493
2 8 -5 0.0265

loop_
_geom_angle_atom_site_label_1
_geom_angle_atom_site_label_2
_geom_angle_atom_site_label_3
_geom_angle
_geom_angle_site_symmetry_1
_geom_angle_site_symmetry_3
_geom_angle_publ_flag
N4 Fe1 N1 101.45(7) . . ?
N5 Fe1 N1 89.95(7) . . ?
N5 Fe1 N4 90.11(7) . . ?
N5 Fe1 N2 88.86(7) . . ?
N5 Fe1 N3 89.54(8) . . ?
N2 Fe1 N1 81.76(7) . . ?
N2 Fe1 N4 176.63(8) . . ?
N3 Fe1 N1 177.10(8) . . ?
N3 Fe1 N4 81.41(8) . . ?
N3 Fe1 N2 95.37(8) . . ?
N6 Fe1 N1 89.64(7) . . ?
N6 Fe1 N4 90.53(7) . . ?
N6 Fe1 N5 179.30(8) . . ?
N6 Fe1 N2 90.51(7) . . ?
N6 Fe1 N3 90.84(8) . . ?
C1 S1 C2 89.87(12) . . ?
C10 S2 C11 90.00(12) . . ?
C1 N1 Fe1 138.82(17) . . ?
C1 N1 C3 109.86(19) . . ?
C3 N1 Fe1 111.33(14) . . ?
C9 N4 Fe1 111.51(14) . . ?
C11 N4 Fe1 138.08(17) . . ?
C11 N4 C9 110.41(19) . . ?
C12 N5 Fe1 169.41(17) . . ?
C4 N2 Fe1 116.33(15) . . ?
C4 N2 C5 118.43(19) . . ?
C5 N2 Fe1 125.24(15) . . ?
C8 N3 Fe1 116.60(15) . . ?
C8 N3 C7 118.3(2) . . ?
C7 N3 Fe1 125.14(16) . . ?
C13 N6 Fe1 178.89(19) . . ?
N6 C13 S4 179.4(2) . . ?
N5 C12 S3 178.9(2) . . ?
N2 C4 H4 121.8 . . ?
N2 C4 C3 116.3(2) . . ?
C3 C4 H4 121.8 . . ?
S1 C1 H1 122.5 . . ?
N1 C1 S1 115.05(18) . . ?
N1 C1 H1 122.5 . . ?
N1 C3 C4 114.23(19) . . ?
C2 C3 N1 115.5(2) . . ?
C2 C3 C4 130.2(2) . . ?
N4 C9 C8 114.5(2) . . ?
C10 C9 N4 114.7(2) . . ?
C10 C9 C8 130.8(2) . . ?
N3 C8 C9 116.0(2) . . ?
N3 C8 H8 122.0 . . ?
C9 C8 H8 122.0 . . ?
S1 C2 H2 125.2 . . ?
C3 C2 S1 109.69(18) . . ?
C3 C2 H2 125.2 . . ?
N2 C5 H5A 109.2 . . ?
N2 C5 H5B 109.2 . . ?
N2 C5 C6 111.87(19) . . ?
H5A C5 H5B 107.9 . . ?
C6 C5 H5A 109.2 . . ?
C6 C5 H5B 109.2 . . ?
S2 C11 H11 122.6 . . ?
N4 C11 S2 114.76(19) . . ?
N4 C11 H11 122.6 . . ?
S2 C10 H10 125.0 . . ?
C9 C10 S2 110.09(19) . . ?
C9 C10 H10 125.0 . . ?
N3 C7 H7A 109.2 . . ?
N3 C7 H7B 109.2 . . ?
N3 C7 C6 111.9(2) . . ?
H7A C7 H7B 107.9 . . ?
C6 C7 H7A 109.2 . . ?
C6 C7 H7B 109.2 . . ?
C5 C6 H6A 109.0 . . ?
C5 C6 H6B 109.0 . . ?
C7 C6 C5 112.8(2) . . ?
C7 C6 H6A 109.0 . . ?
C7 C6 H6B 109.0 . . ?
H6A C6 H6B 107.8 . . ?

loop_
_geom_bond_atom_site_label_1
_geom_bond_atom_site_label_2
_geom_bond_distance
_geom_bond_site_symmetry_2
_geom_bond_publ_flag
Fe1 N1 2.0050(18) . ?
Fe1 N4 2.0033(18) . ?
Fe1 N5 1.9363(18) . ?
Fe1 N2 1.9546(18) . ?
Fe1 N3 1.9520(19) . ?
Fe1 N6 1.9340(18) . ?
S3 C12 1.641(2) . ?
S4 C13 1.643(2) . ?
S1 C1 1.710(2) . ?
S1 C2 1.711(3) . ?
S2 C11 1.711(2) . ?
S2 C10 1.702(3) . ?
N1 C1 1.305(3) . ?
N1 C3 1.390(3) . ?
N4 C9 1.386(3) . ?
N4 C11 1.308(3) . ?
N5 C12 1.161(3) . ?
N2 C4 1.277(3) . ?
N2 C5 1.472(3) . ?
N3 C8 1.282(3) . ?
N3 C7 1.463(3) . ?
N6 C13 1.160(3) . ?
C4 H4 0.9300 . ?
C4 C3 1.452(3) . ?
C1 H1 0.9300 . ?
C3 C2 1.353(3) . ?
C9 C8 1.442(3) . ?
C9 C10 1.364(3) . ?
C8 H8 0.9300 . ?
C2 H2 0.9300 . ?
C5 H5A 0.9700 . ?
C5 H5B 0.9700 . ?
C5 C6 1.520(3) . ?
C11 H11 0.9300 . ?
C10 H10 0.9300 . ?
C7 H7A 0.9700 . ?
C7 H7B 0.9700 . ?
C7 C6 1.512(4) . ?
C6 H6A 0.9700 . ?
C6 H6B 0.9700 . ?

loop_
_geom_torsion_atom_site_label_1
_geom_torsion_atom_site_label_2
_geom_torsion_atom_site_label_3
_geom_torsion_atom_site_label_4
_geom_torsion
_geom_torsion_site_symmetry_1
_geom_torsion_site_symmetry_2
_geom_torsion_site_symmetry_3
_geom_torsion_site_symmetry_4
_geom_torsion_publ_flag
Fe1 N1 C1 S1 -179.46(12) . . . . ?
Fe1 N1 C3 C4 -0.3(2) . . . . ?
Fe1 N1 C3 C2 179.90(16) . . . . ?
Fe1 N4 C9 C8 -0.9(2) . . . . ?
Fe1 N4 C9 C10 -179.80(16) . . . . ?
Fe1 N4 C11 S2 179.69(12) . . . . ?
Fe1 N2 C4 C3 -1.9(3) . . . . ?
Fe1 N2 C5 C6 -31.7(3) . . . . ?
Fe1 N3 C8 C9 1.0(3) . . . . ?
Fe1 N3 C7 C6 34.0(3) . . . . ?
N1 C3 C2 S1 -0.3(3) . . . . ?
N4 C9 C8 N3 0.0(3) . . . . ?
N4 C9 C10 S2 -0.1(3) . . . . ?
N2 C4 C3 N1 1.4(3) . . . . ?
N2 C4 C3 C2 -178.8(2) . . . . ?
N2 C5 C6 C7 67.9(3) . . . . ?
N3 C7 C6 C5 -69.2(3) . . . . ?
C4 N2 C5 C6 148.2(2) . . . . ?
C4 C3 C2 S1 179.86(19) . . . . ?
C1 S1 C2 C3 0.61(19) . . . . ?
C1 N1 C3 C4 179.58(19) . . . . ?
C1 N1 C3 C2 -0.2(3) . . . . ?
C3 N1 C1 S1 0.7(2) . . . . ?
C9 N4 C11 S2 -0.7(2) . . . . ?
C8 N3 C7 C6 -146.7(2) . . . . ?
C8 C9 C10 S2 -178.7(2) . . . . ?
C2 S1 C1 N1 -0.81(19) . . . . ?
C5 N2 C4 C3 178.11(19) . . . . ?
C11 S2 C10 C9 -0.29(18) . . . . ?
C11 N4 C9 C8 179.41(19) . . . . ?
C11 N4 C9 C10 0.5(3) . . . . ?
C10 S2 C11 N4 0.62(19) . . . . ?
C10 C9 C8 N3 178.7(2) . . . . ?
C7 N3 C8 C9 -178.4(2) . . . . ?

loop_
_exptl_oxdiff_crystal_face_indexfrac_h
_exptl_oxdiff_crystal_face_indexfrac_k
_exptl_oxdiff_crystal_face_indexfrac_l
_exptl_oxdiff_crystal_face_x
_exptl_oxdiff_crystal_face_y
_exptl_oxdiff_crystal_face_z
-0.9991 -1.0007 -1.0000 0.0124 0.1399 -0.2291
4.1134 5.8899 2.8119 -0.0400 -0.3224 0.9458
5.3096 -0.4211 0.0103 0.5608 -0.0754 0.8245
-5.3099 0.3425 -0.0209 -0.5565 0.0749 -0.8274
0.3092 -15.1614 -2.0386 0.8551 -0.1104 -0.5065
0.2379 15.1474 2.0437 -0.7989 0.1029 0.5925
-1.7703 -8.3846 4.5505 -0.1201 -0.9263 -0.3573
1.7952 8.4194 -4.5320 0.1197 0.9241 0.3630
